data_4037926
loop_
_publ_author_name
'Chen, Yang'
'Li, Siqi'
'Hou, Shili'
'Xu, Jiaxi'
'Yang, Zhanhui'

_publ_section_title
;
 Chiral Synthesis of McGeachin-Type Bisaminals.
;
_journal_name_full 'The Journal of organic chemistry'
_journal_paper_doi 10.1021/acs.joc.9b03362
_journal_year 2020
_chemical_absolute_configuration unk
_chemical_formula_moiety 'C24 H25 N3'
_chemical_formula_sum 'C24 H25 N3'
_chemical_formula_weight 355.47
_space_group_crystal_system monoclinic
_space_group_IT_number 4
_space_group_name_Hall 'P 2yb'
_space_group_name_H-M_alt 'P 1 21 1'
_atom_sites_solution_hydrogens geom
_audit_creation_date 2018-05-18
_audit_creation_method
;
  Olex2 1.1
  (compiled 2011.02.15 svn.r1672, GUI svn.r3494)
;
_cell_angle_alpha 90
_cell_angle_beta 99.231(3)
_cell_angle_gamma 90
_cell_formula_units_Z 2
_cell_length_a 7.9702(3)
_cell_length_b 9.4474(3)
_cell_length_c 12.8774(4)
_cell_measurement_reflns_used 3972
_cell_measurement_temperature 109.85(10)
_cell_measurement_theta_max 71.0070
_cell_measurement_theta_min 3.4680
_cell_volume 957.08(6)
_computing_cell_refinement
;
CrysAlisPro, Agilent Technologies,
Version 1.171.37.35 (release 13-08-2014 CrysAlis171 .NET)
(compiled Aug 13 2014,18:06:01)
;
_computing_data_collection
;
CrysAlisPro, Agilent Technologies,
Version 1.171.37.35 (release 13-08-2014 CrysAlis171 .NET)
(compiled Aug 13 2014,18:06:01)
;
_computing_data_reduction
;
CrysAlisPro, Agilent Technologies,
Version 1.171.37.35 (release 13-08-2014 CrysAlis171 .NET)
(compiled Aug 13 2014,18:06:01)
;
_computing_molecular_graphics
;
O. V. Dolomanov, L. J. Bourhis, R. J. Gildea, J. A. K. Howard and H. Puschmann,
OLEX2: a complete structure solution, refinement and analysis program.
J. Appl. Cryst. (2009). 42, 339-341.
;
_computing_publication_material
;
O. V. Dolomanov, L. J. Bourhis, R. J. Gildea, J. A. K. Howard and H. Puschmann,
OLEX2: a complete structure solution, refinement and analysis program.
J. Appl. Cryst. (2009). 42, 339-341.
;
_computing_structure_refinement 'SHELXL-2014/7 (Sheldrick, 2014)'
_computing_structure_solution 'A short history of SHELX (Sheldrick, 2007)/Bruker'
_diffrn_ambient_environment N~2~
_diffrn_ambient_temperature 109.85(10)
_diffrn_detector 'CCD plate'
_diffrn_detector_area_resol_mean 16.0971
_diffrn_detector_type Eos
_diffrn_measured_fraction_theta_full 0.9984
_diffrn_measured_fraction_theta_max 0.9924
_diffrn_measurement_details
;
#__ type_ start__ end____ width___ exp.time_
  1 omega  -29.00    9.00   1.0000    1.0000
omega____ theta____ kappa____ phi______ frames
    -       36.7919  -57.0000   60.0000 38

#__ type_ start__ end____ width___ exp.time_
  2 omega   18.00   54.00   1.0000    1.0000
omega____ theta____ kappa____ phi______ frames
    -       36.7919  -57.0000   60.0000 36

#__ type_ start__ end____ width___ exp.time_
  3 omega   44.00   75.00   1.0000    1.0000
omega____ theta____ kappa____ phi______ frames
    -       36.7919  -99.0000   90.0000 31

#__ type_ start__ end____ width___ exp.time_
  4 omega   15.00   42.00   1.0000    1.0000
omega____ theta____ kappa____ phi______ frames
    -       36.7919  -99.0000   90.0000 27

#__ type_ start__ end____ width___ exp.time_
  5 omega   83.00  108.00   1.0000    1.5000
omega____ theta____ kappa____ phi______ frames
    -      108.0000  -94.0000   90.0000 25

#__ type_ start__ end____ width___ exp.time_
  6 omega   92.00  118.00   1.0000    1.5000
omega____ theta____ kappa____ phi______ frames
    -      108.0000  -61.0000  120.0000 26

#__ type_ start__ end____ width___ exp.time_
  7 omega   73.00  107.00   1.0000    1.5000
omega____ theta____ kappa____ phi______ frames
    -      108.0000 -111.0000   90.0000 34

#__ type_ start__ end____ width___ exp.time_
  8 omega   54.00  121.00   1.0000    1.5000
omega____ theta____ kappa____ phi______ frames
    -      108.0000  -61.0000   30.0000 67

#__ type_ start__ end____ width___ exp.time_
  9 omega  100.00  125.00   1.0000    1.5000
omega____ theta____ kappa____ phi______ frames
    -      108.0000  -61.0000  -60.0000 25

#__ type_ start__ end____ width___ exp.time_
 10 omega   68.00  115.00   1.0000    1.5000
omega____ theta____ kappa____ phi______ frames
    -      108.0000 -111.0000 -150.0000 47

#__ type_ start__ end____ width___ exp.time_
 11 omega   50.00  107.00   1.0000    1.5000
omega____ theta____ kappa____ phi______ frames
    -      108.0000  -94.0000  -30.0000 57

#__ type_ start__ end____ width___ exp.time_
 12 omega   42.00  142.00   1.0000    1.5000
omega____ theta____ kappa____ phi______ frames
    -      108.0000  -15.0000    0.0000 100

#__ type_ start__ end____ width___ exp.time_
 13 omega   67.00  104.00   1.0000    1.0000
omega____ theta____ kappa____ phi______ frames
    -       36.7919   57.0000 -120.0000 37

#__ type_ start__ end____ width___ exp.time_
 14 omega   49.00  103.00   1.0000    1.0000
omega____ theta____ kappa____ phi______ frames
    -       36.7919   77.0000 -180.0000 54

#__ type_ start__ end____ width___ exp.time_
 15 omega   36.00   63.00   1.0000    1.0000
omega____ theta____ kappa____ phi______ frames
    -       36.7919   57.0000 -120.0000 27

#__ type_ start__ end____ width___ exp.time_
 16 omega   22.00  103.00   1.0000    1.0000
omega____ theta____ kappa____ phi______ frames
    -       36.7919   57.0000    0.0000 81

#__ type_ start__ end____ width___ exp.time_
 17 omega   38.00   76.00   1.0000    1.5000
omega____ theta____ kappa____ phi______ frames
    -      108.0000  -30.0000  -90.0000 38

#__ type_ start__ end____ width___ exp.time_
 18 omega   44.00   71.00   1.0000    1.5000
omega____ theta____ kappa____ phi______ frames
    -      108.0000  -30.0000 -120.0000 27

#__ type_ start__ end____ width___ exp.time_
 19 omega   43.00   71.00   1.0000    1.5000
omega____ theta____ kappa____ phi______ frames
    -      108.0000  -45.0000 -120.0000 28

#__ type_ start__ end____ width___ exp.time_
 20 omega   39.00   89.00   1.0000    1.5000
omega____ theta____ kappa____ phi______ frames
    -      108.0000  -30.0000 -180.0000 50

#__ type_ start__ end____ width___ exp.time_
 21 omega   44.00   91.00   1.0000    1.5000
omega____ theta____ kappa____ phi______ frames
    -      108.0000  -94.0000  -90.0000 47

#__ type_ start__ end____ width___ exp.time_
 22 omega   56.00   99.00   1.0000    1.5000
omega____ theta____ kappa____ phi______ frames
    -      108.0000  -45.0000  -60.0000 43

#__ type_ start__ end____ width___ exp.time_
 23 omega   44.00   71.00   1.0000    1.0000
omega____ theta____ kappa____ phi______ frames
    -       36.7919  -99.0000  -90.0000 27

#__ type_ start__ end____ width___ exp.time_
 24 omega    0.00   26.00   1.0000    1.0000
omega____ theta____ kappa____ phi______ frames
    -       36.7919  -37.0000 -120.0000 26

#__ type_ start__ end____ width___ exp.time_
 25 omega  -30.00   -4.00   1.0000    1.0000
omega____ theta____ kappa____ phi______ frames
    -       36.7919  -37.0000 -120.0000 26

#__ type_ start__ end____ width___ exp.time_
 26 omega   47.00   95.00   1.0000    1.5000
omega____ theta____ kappa____ phi______ frames
    -      108.0000  -45.0000  120.0000 48

#__ type_ start__ end____ width___ exp.time_
 27 omega   46.00   72.00   1.0000    1.5000
omega____ theta____ kappa____ phi______ frames
    -      108.0000  -61.0000  120.0000 26

#__ type_ start__ end____ width___ exp.time_
 28 omega   42.00  175.00   1.0000    1.5000
omega____ theta____ kappa____ phi______ frames
    -      108.0000    0.0000   90.0000 133

#__ type_ start__ end____ width___ exp.time_
 29 omega   58.00  109.00   1.0000    1.0000
omega____ theta____ kappa____ phi______ frames
    -       36.7919  178.0000  -60.0000 51

#__ type_ start__ end____ width___ exp.time_
 30 omega   21.00   97.00   1.0000    1.0000
omega____ theta____ kappa____ phi______ frames
    -       36.7919   57.0000  150.0000 76
;
_diffrn_measurement_device 'four-circle diffractometer'
_diffrn_measurement_device_type 'Xcalibur, Eos, Gemini'
_diffrn_measurement_method '\w scans'
_diffrn_orient_matrix_UB_11 -0.0831771000
_diffrn_orient_matrix_UB_12 0.1292383000
_diffrn_orient_matrix_UB_13 0.0442618000
_diffrn_orient_matrix_UB_21 -0.0794872000
_diffrn_orient_matrix_UB_22 -0.0977678000
_diffrn_orient_matrix_UB_23 0.0746377000
_diffrn_orient_matrix_UB_31 0.1585203000
_diffrn_orient_matrix_UB_32 0.0186928000
_diffrn_orient_matrix_UB_33 0.0846073000
_diffrn_radiation_monochromator graphite
_diffrn_radiation_probe x-ray
_diffrn_radiation_type 'Cu K\a'
_diffrn_radiation_wavelength 1.54184
_diffrn_reflns_av_R_equivalents 0.0201
_diffrn_reflns_av_unetI/netI 0.0259
_diffrn_reflns_Laue_measured_fraction_full 0.998
_diffrn_reflns_Laue_measured_fraction_max 0.992
_diffrn_reflns_limit_h_max 9
_diffrn_reflns_limit_h_min -7
_diffrn_reflns_limit_k_max 11
_diffrn_reflns_limit_k_min -11
_diffrn_reflns_limit_l_max 15
_diffrn_reflns_limit_l_min -14
_diffrn_reflns_number 6036
_diffrn_reflns_point_group_measured_fraction_full 0.990
_diffrn_reflns_point_group_measured_fraction_max 0.972
_diffrn_reflns_theta_full 67.684
_diffrn_reflns_theta_max 70.901
_diffrn_reflns_theta_min 5.624
_diffrn_source 'Enhance (Cu) X-ray Source'
_exptl_absorpt_coefficient_mu 0.563
_exptl_absorpt_correction_T_max 1.00000
_exptl_absorpt_correction_T_min 0.74599
_exptl_absorpt_correction_type multi-scan
_exptl_absorpt_process_details
;
CrysAlisPro, Agilent Technologies,
Version 1.171.37.35 (release 13-08-2014 CrysAlis171 .NET)
(compiled Aug 13 2014,18:06:01)
Empirical absorption correction using spherical harmonics,
 implemented in SCALE3 ABSPACK scaling algorithm.
;
_exptl_crystal_density_diffrn 1.233
_exptl_crystal_description Block
_exptl_crystal_F_000 380
_exptl_crystal_size_max 0.400
_exptl_crystal_size_mid 0.350
_exptl_crystal_size_min 0.250
_refine_diff_density_max 0.186
_refine_diff_density_min -0.193
_refine_diff_density_rms 0.034
_refine_ls_abs_structure_details
;
 Flack x determined using 1563 quotients [(I+)-(I-)]/[(I+)+(I-)]
 (Parsons, Flack and Wagner, Acta Cryst. B69 (2013) 249-259).
;
_refine_ls_abs_structure_Flack -0.01(19)
_refine_ls_extinction_coef 0.0147(13)
_refine_ls_extinction_expression Fc^*^=kFc[1+0.001xFc^2^\l^3^/sin(2\q)]^-1/4^
_refine_ls_extinction_method 'SHELXL-2014/7 (Sheldrick 2014'
_refine_ls_goodness_of_fit_ref 1.033
_refine_ls_hydrogen_treatment constr
_refine_ls_matrix_type full
_refine_ls_number_parameters 248
_refine_ls_number_reflns 3588
_refine_ls_number_restraints 1
_refine_ls_restrained_S_all 1.032
_refine_ls_R_factor_all 0.0329
_refine_ls_R_factor_gt 0.0323
_refine_ls_shift/su_max 0.001
_refine_ls_shift/su_mean 0.000
_refine_ls_structure_factor_coef Fsqd
_refine_ls_weighting_details 'w=1/[\s^2^(Fo^2^)+(0.0523P)^2^+0.1301P] where P=(Fo^2^+2Fc^2^)/3'
_refine_ls_weighting_scheme calc
_refine_ls_wR_factor_gt 0.0857
_refine_ls_wR_factor_ref 0.0863
_reflns_Friedel_coverage 0.841
_reflns_Friedel_fraction_full 0.980
_reflns_Friedel_fraction_max 0.950
_reflns_number_gt 3524
_reflns_number_total 3588
_reflns_threshold_expression 'I > 2\s(I)'
_cod_data_source_file jo9b03362_si_002.cif
_cod_data_source_block exp_5470
_cod_original_cell_volume 957.07(6)
_cod_database_code 4037926
_reflns_odcompleteness_completeness 99.84
_reflns_odcompleteness_iscentric 1
_reflns_odcompleteness_theta 66.97
_shelx_estimated_absorpt_t_max 0.872
_shelx_estimated_absorpt_t_min 0.806
_shelx_shelxl_version_number 2014/7
_shelx_space_group_comment
;
The symmetry employed for this shelxl refinement is uniquely defined
by the following loop, which should always be used as a source of
symmetry information in preference to the above space-group names.
They are only intended as comments.
;

loop_
_space_group_symop_operation_xyz
'x, y, z'
'-x, y+1/2, -z'

loop_
_atom_site_label
_atom_site_type_symbol
_atom_site_fract_x
_atom_site_fract_y
_atom_site_fract_z
_atom_site_U_iso_or_equiv
_atom_site_adp_type
_atom_site_occupancy
_atom_site_site_symmetry_order
_atom_site_calc_flag
_atom_site_refinement_flags_posn
_atom_site_refinement_flags_adp
_atom_site_refinement_flags_occupancy
_atom_site_disorder_assembly
_atom_site_disorder_group
N2 N 0.3079(2) 0.85229(18) 0.22130(12) 0.0186(3) Uani 1 1 d . . . . .
C9 C 0.1237(3) 0.6009(2) 0.15173(16) 0.0201(4) Uani 1 1 d . . . . .
H9 H 0.0155 0.5706 0.1104 0.024 Uiso 1 1 calc R U . . .
N1 N 0.0850(2) 0.68642(17) 0.24013(12) 0.0179(3) Uani 1 1 d . . . . .
C11 C 0.3043(2) 0.8135(2) 0.11768(15) 0.0179(4) Uani 1 1 d . . . . .
C12 C 0.3776(2) 0.8985(2) 0.04681(16) 0.0228(4) Uani 1 1 d . . . . .
H12 H 0.4321 0.9824 0.0701 0.027 Uiso 1 1 calc R U . . .
N3 N 0.2143(2) 0.47492(18) 0.19421(14) 0.0259(4) Uani 1 1 d . . . . .
C22 C 0.5024(2) 0.6488(2) 0.40764(15) 0.0209(4) Uani 1 1 d . . . . .
H22 H 0.5131 0.7358 0.4418 0.025 Uiso 1 1 calc R U . . .
C2 C -0.0674(2) 0.8916(2) 0.29693(15) 0.0195(4) Uani 1 1 d . . . . .
C17 C 0.3702(2) 0.6285(2) 0.32456(14) 0.0192(4) Uani 1 1 d . . . . .
C3 C -0.1279(2) 0.8418(2) 0.38591(16) 0.0247(4) Uani 1 1 d . . . . .
H3 H -0.1537 0.7463 0.3911 0.030 Uiso 1 1 calc R U . . .
C16 C 0.2456(2) 0.7480(2) 0.29075(14) 0.0173(4) Uani 1 1 d . . . . .
H16 H 0.2245 0.7975 0.3543 0.021 Uiso 1 1 calc R U . . .
C14 C 0.2890(3) 0.7334(3) -0.09418(16) 0.0286(5) Uani 1 1 d . . . . .
H14 H 0.2861 0.7056 -0.1637 0.034 Uiso 1 1 calc R U . . .
C23 C 0.4171(3) 0.9654(2) 0.26794(16) 0.0232(4) Uani 1 1 d . . . . .
H23A H 0.5337 0.9401 0.2677 0.035 Uiso 1 1 calc R U . . .
H23B H 0.3990 0.9805 0.3390 0.035 Uiso 1 1 calc R U . . .
H23C H 0.3910 1.0507 0.2280 0.035 Uiso 1 1 calc R U . . .
C18 C 0.3514(3) 0.4956(2) 0.27401(15) 0.0201(4) Uani 1 1 d . . . . .
C21 C 0.6189(3) 0.5426(2) 0.44092(16) 0.0262(5) Uani 1 1 d . . . . .
H21 H 0.7075 0.5583 0.4961 0.031 Uiso 1 1 calc R U . . .
C1 C -0.0489(2) 0.7930(2) 0.20635(15) 0.0199(4) Uani 1 1 d . . . . .
H1 H -0.0155 0.8491 0.1490 0.024 Uiso 1 1 calc R U . . .
C15 C 0.2134(3) 0.6508(2) -0.02537(16) 0.0250(4) Uani 1 1 d . . . . .
H15 H 0.1578 0.5679 -0.0501 0.030 Uiso 1 1 calc R U . . .
C10 C 0.2187(2) 0.6887(2) 0.07956(15) 0.0197(4) Uani 1 1 d . . . . .
C4 C -0.1500(3) 0.9336(3) 0.46706(17) 0.0296(5) Uani 1 1 d . . . . .
H4 H -0.1912 0.8994 0.5258 0.036 Uiso 1 1 calc R U . . .
C6 C -0.0499(3) 1.1261(2) 0.37307(18) 0.0296(5) Uani 1 1 d . . . . .
H6 H -0.0236 1.2216 0.3684 0.035 Uiso 1 1 calc R U . . .
C13 C 0.3688(3) 0.8578(3) -0.05738(16) 0.0277(5) Uani 1 1 d . . . . .
H13 H 0.4173 0.9150 -0.1033 0.033 Uiso 1 1 calc R U . . .
C5 C -0.1111(3) 1.0756(3) 0.46063(18) 0.0309(5) Uani 1 1 d . . . . .
H5 H -0.1260 1.1369 0.5149 0.037 Uiso 1 1 calc R U . . .
C24 C 0.1931(3) 0.3456(3) 0.1346(2) 0.0347(5) Uani 1 1 d . . . . .
H24A H 0.0842 0.3459 0.0901 0.052 Uiso 1 1 calc R U . . .
H24B H 0.1999 0.2665 0.1818 0.052 Uiso 1 1 calc R U . . .
H24C H 0.2811 0.3382 0.0919 0.052 Uiso 1 1 calc R U . . .
C7 C -0.0277(2) 1.0342(2) 0.29213(16) 0.0228(4) Uani 1 1 d . . . . .
H7 H 0.0145 1.0688 0.2338 0.027 Uiso 1 1 calc R U . . .
C19 C 0.4685(3) 0.3885(2) 0.30835(17) 0.0253(4) Uani 1 1 d . . . . .
H19 H 0.4574 0.3003 0.2758 0.030 Uiso 1 1 calc R U . . .
C20 C 0.6009(3) 0.4125(2) 0.39035(17) 0.0275(5) Uani 1 1 d . . . . .
H20 H 0.6784 0.3406 0.4117 0.033 Uiso 1 1 calc R U . . .
C8 C -0.2189(3) 0.7199(3) 0.16594(18) 0.0308(5) Uani 1 1 d . . . . .
H8A H -0.2107 0.6702 0.1019 0.046 Uiso 1 1 calc R U . . .
H8B H -0.3072 0.7898 0.1528 0.046 Uiso 1 1 calc R U . . .
H8C H -0.2450 0.6541 0.2179 0.046 Uiso 1 1 calc R U . . .

loop_
_atom_site_aniso_label
_atom_site_aniso_U_11
_atom_site_aniso_U_22
_atom_site_aniso_U_33
_atom_site_aniso_U_23
_atom_site_aniso_U_13
_atom_site_aniso_U_12
N2 0.0212(7) 0.0175(8) 0.0167(7) -0.0009(6) 0.0023(6) -0.0020(7)
C9 0.0208(9) 0.0178(9) 0.0206(9) -0.0031(7) -0.0002(7) -0.0011(7)
N1 0.0191(8) 0.0176(8) 0.0168(8) 0.0000(6) 0.0021(6) 0.0001(6)
C11 0.0159(8) 0.0206(10) 0.0167(9) 0.0015(7) 0.0010(7) 0.0050(7)
C12 0.0215(9) 0.0243(10) 0.0225(10) 0.0025(8) 0.0033(8) 0.0023(8)
N3 0.0345(10) 0.0156(8) 0.0255(9) -0.0014(7) -0.0017(7) 0.0030(7)
C22 0.0203(9) 0.0258(10) 0.0172(9) 0.0022(8) 0.0050(7) 0.0012(8)
C2 0.0138(8) 0.0240(10) 0.0200(9) 0.0012(8) 0.0005(7) 0.0053(7)
C17 0.0198(9) 0.0220(10) 0.0167(9) 0.0038(7) 0.0058(7) 0.0021(8)
C3 0.0209(9) 0.0285(11) 0.0248(10) 0.0026(9) 0.0036(8) 0.0019(9)
C16 0.0199(9) 0.0184(9) 0.0137(8) -0.0008(7) 0.0029(7) 0.0011(7)
C14 0.0314(11) 0.0399(13) 0.0144(9) -0.0026(9) 0.0038(8) 0.0070(10)
C23 0.0278(10) 0.0206(10) 0.0210(10) -0.0031(8) 0.0030(8) -0.0021(8)
C18 0.0234(9) 0.0199(9) 0.0188(9) 0.0027(7) 0.0083(7) 0.0012(8)
C21 0.0200(9) 0.0379(12) 0.0210(10) 0.0120(9) 0.0038(7) 0.0031(9)
C1 0.0195(9) 0.0223(10) 0.0174(9) 0.0027(8) 0.0014(7) 0.0026(8)
C15 0.0270(10) 0.0260(11) 0.0204(10) -0.0055(8) -0.0006(8) 0.0040(8)
C10 0.0200(9) 0.0212(9) 0.0176(9) -0.0001(7) 0.0017(7) 0.0071(7)
C4 0.0244(10) 0.0448(13) 0.0206(10) 0.0013(9) 0.0066(8) 0.0057(9)
C6 0.0293(10) 0.0229(11) 0.0344(12) -0.0049(9) -0.0013(9) 0.0063(9)
C13 0.0254(10) 0.0389(12) 0.0200(9) 0.0092(9) 0.0073(8) 0.0061(9)
C5 0.0257(10) 0.0398(13) 0.0265(11) -0.0123(10) 0.0017(8) 0.0102(9)
C24 0.0303(11) 0.0226(11) 0.0503(14) -0.0100(10) 0.0041(10) -0.0008(10)
C7 0.0203(9) 0.0251(10) 0.0223(10) 0.0027(8) 0.0013(7) 0.0028(8)
C19 0.0309(10) 0.0197(10) 0.0277(10) 0.0045(8) 0.0121(8) 0.0050(8)
C20 0.0247(10) 0.0304(11) 0.0290(11) 0.0155(9) 0.0092(8) 0.0113(9)
C8 0.0222(10) 0.0365(12) 0.0312(11) -0.0079(10) -0.0032(8) 0.0021(9)

loop_
_atom_type_symbol
_atom_type_description
_atom_type_scat_dispersion_real
_atom_type_scat_dispersion_imag
_atom_type_scat_source
C C 0.0181 0.0091 'International Tables Vol C Tables 4.2.6.8 and 6.1.1.4'
H H 0.0000 0.0000 'International Tables Vol C Tables 4.2.6.8 and 6.1.1.4'
N N 0.0311 0.0180 'International Tables Vol C Tables 4.2.6.8 and 6.1.1.4'

loop_
_geom_angle_atom_site_label_1
_geom_angle_atom_site_label_2
_geom_angle_atom_site_label_3
_geom_angle
_geom_angle_site_symmetry_1
_geom_angle_site_symmetry_3
_geom_angle_publ_flag
C11 N2 C16 117.01(16) . . ?
C11 N2 C23 121.01(16) . . ?
C23 N2 C16 118.83(15) . . ?
N1 C9 H9 107.8 . . ?
N1 C9 C10 110.98(16) . . ?
N3 C9 H9 107.8 . . ?
N3 C9 N1 108.19(16) . . ?
N3 C9 C10 114.03(17) . . ?
C10 C9 H9 107.8 . . ?
C9 N1 C1 112.16(15) . . ?
C16 N1 C9 106.69(15) . . ?
C16 N1 C1 113.50(15) . . ?
N2 C11 C12 121.89(18) . . ?
N2 C11 C10 119.48(17) . . ?
C12 C11 C10 118.57(17) . . ?
C11 C12 H12 119.8 . . ?
C13 C12 C11 120.4(2) . . ?
C13 C12 H12 119.8 . . ?
C18 N3 C9 116.63(16) . . ?
C18 N3 C24 121.70(18) . . ?
C24 N3 C9 119.08(17) . . ?
C17 C22 H22 119.1 . . ?
C21 C22 H22 119.1 . . ?
C21 C22 C17 121.7(2) . . ?
C3 C2 C1 120.92(19) . . ?
C7 C2 C3 118.39(19) . . ?
C7 C2 C1 120.68(18) . . ?
C22 C17 C16 119.90(18) . . ?
C22 C17 C18 119.25(18) . . ?
C18 C17 C16 120.84(17) . . ?
C2 C3 H3 119.7 . . ?
C4 C3 C2 120.6(2) . . ?
C4 C3 H3 119.7 . . ?
N2 C16 C17 113.77(15) . . ?
N2 C16 H16 107.9 . . ?
N1 C16 N2 110.66(15) . . ?
N1 C16 C17 108.52(16) . . ?
N1 C16 H16 107.9 . . ?
C17 C16 H16 107.9 . . ?
C15 C14 H14 120.6 . . ?
C13 C14 H14 120.6 . . ?
C13 C14 C15 118.79(19) . . ?
N2 C23 H23A 109.5 . . ?
N2 C23 H23B 109.5 . . ?
N2 C23 H23C 109.5 . . ?
H23A C23 H23B 109.5 . . ?
H23A C23 H23C 109.5 . . ?
H23B C23 H23C 109.5 . . ?
N3 C18 C17 118.60(17) . . ?
N3 C18 C19 122.56(18) . . ?
C19 C18 C17 118.81(18) . . ?
C22 C21 H21 120.6 . . ?
C22 C21 C20 118.81(19) . . ?
C20 C21 H21 120.6 . . ?
N1 C1 C2 110.23(15) . . ?
N1 C1 H1 108.6 . . ?
N1 C1 C8 110.42(17) . . ?
C2 C1 H1 108.6 . . ?
C2 C1 C8 110.28(16) . . ?
C8 C1 H1 108.6 . . ?
C14 C15 H15 119.1 . . ?
C14 C15 C10 121.7(2) . . ?
C10 C15 H15 119.1 . . ?
C11 C10 C9 119.98(16) . . ?
C15 C10 C9 120.55(19) . . ?
C15 C10 C11 119.37(19) . . ?
C3 C4 H4 119.9 . . ?
C5 C4 C3 120.2(2) . . ?
C5 C4 H4 119.9 . . ?
C5 C6 H6 120.0 . . ?
C5 C6 C7 120.0(2) . . ?
C7 C6 H6 120.0 . . ?
C12 C13 H13 119.5 . . ?
C14 C13 C12 121.09(19) . . ?
C14 C13 H13 119.5 . . ?
C4 C5 C6 119.7(2) . . ?
C4 C5 H5 120.1 . . ?
C6 C5 H5 120.1 . . ?
N3 C24 H24A 109.5 . . ?
N3 C24 H24B 109.5 . . ?
N3 C24 H24C 109.5 . . ?
H24A C24 H24B 109.5 . . ?
H24A C24 H24C 109.5 . . ?
H24B C24 H24C 109.5 . . ?
C2 C7 C6 121.1(2) . . ?
C2 C7 H7 119.5 . . ?
C6 C7 H7 119.5 . . ?
C18 C19 H19 119.7 . . ?
C20 C19 C18 120.7(2) . . ?
C20 C19 H19 119.7 . . ?
C21 C20 H20 119.6 . . ?
C19 C20 C21 120.74(19) . . ?
C19 C20 H20 119.6 . . ?
C1 C8 H8A 109.5 . . ?
C1 C8 H8B 109.5 . . ?
C1 C8 H8C 109.5 . . ?
H8A C8 H8B 109.5 . . ?
H8A C8 H8C 109.5 . . ?
H8B C8 H8C 109.5 . . ?

loop_
_geom_bond_atom_site_label_1
_geom_bond_atom_site_label_2
_geom_bond_distance
_geom_bond_site_symmetry_2
_geom_bond_publ_flag
N2 C11 1.380(2) . ?
N2 C16 1.470(2) . ?
N2 C23 1.447(2) . ?
C9 H9 0.9800 . ?
C9 N1 1.468(2) . ?
C9 N3 1.453(3) . ?
C9 C10 1.533(3) . ?
N1 C16 1.460(2) . ?
N1 C1 1.481(2) . ?
C11 C12 1.410(3) . ?
C11 C10 1.411(3) . ?
C12 H12 0.9300 . ?
C12 C13 1.387(3) . ?
N3 C18 1.389(3) . ?
N3 C24 1.438(3) . ?
C22 H22 0.9300 . ?
C22 C17 1.389(3) . ?
C22 C21 1.387(3) . ?
C2 C3 1.394(3) . ?
C2 C1 1.518(3) . ?
C2 C7 1.388(3) . ?
C17 C16 1.520(3) . ?
C17 C18 1.412(3) . ?
C3 H3 0.9300 . ?
C3 C4 1.391(3) . ?
C16 H16 0.9800 . ?
C14 H14 0.9300 . ?
C14 C15 1.389(3) . ?
C14 C13 1.383(3) . ?
C23 H23A 0.9600 . ?
C23 H23B 0.9600 . ?
C23 H23C 0.9600 . ?
C18 C19 1.399(3) . ?
C21 H21 0.9300 . ?
C21 C20 1.388(3) . ?
C1 H1 0.9800 . ?
C1 C8 1.535(3) . ?
C15 H15 0.9300 . ?
C15 C10 1.392(3) . ?
C4 H4 0.9300 . ?
C4 C5 1.382(4) . ?
C6 H6 0.9300 . ?
C6 C5 1.384(3) . ?
C6 C7 1.390(3) . ?
C13 H13 0.9300 . ?
C5 H5 0.9300 . ?
C24 H24A 0.9600 . ?
C24 H24B 0.9600 . ?
C24 H24C 0.9600 . ?
C7 H7 0.9300 . ?
C19 H19 0.9300 . ?
C19 C20 1.386(3) . ?
C20 H20 0.9300 . ?
C8 H8A 0.9600 . ?
C8 H8B 0.9600 . ?
C8 H8C 0.9600 . ?

loop_
_geom_torsion_atom_site_label_1
_geom_torsion_atom_site_label_2
_geom_torsion_atom_site_label_3
_geom_torsion_atom_site_label_4
_geom_torsion
_geom_torsion_site_symmetry_1
_geom_torsion_site_symmetry_2
_geom_torsion_site_symmetry_3
_geom_torsion_site_symmetry_4
_geom_torsion_publ_flag
N2 C11 C12 C13 -178.70(17) . . . . ?
N2 C11 C10 C9 2.8(3) . . . . ?
N2 C11 C10 C15 179.17(18) . . . . ?
C9 N1 C16 N2 67.86(18) . . . . ?
C9 N1 C16 C17 -57.63(18) . . . . ?
C9 N1 C1 C2 -172.27(15) . . . . ?
C9 N1 C1 C8 65.6(2) . . . . ?
C9 N3 C18 C17 14.3(3) . . . . ?
C9 N3 C18 C19 -167.74(18) . . . . ?
N1 C9 N3 C18 -49.4(2) . . . . ?
N1 C9 N3 C24 148.54(19) . . . . ?
N1 C9 C10 C11 20.3(2) . . . . ?
N1 C9 C10 C15 -156.04(17) . . . . ?
C11 N2 C16 N1 -46.1(2) . . . . ?
C11 N2 C16 C17 76.4(2) . . . . ?
C11 C12 C13 C14 -0.2(3) . . . . ?
C12 C11 C10 C9 -174.41(17) . . . . ?
C12 C11 C10 C15 2.0(3) . . . . ?
N3 C9 N1 C16 72.18(19) . . . . ?
N3 C9 N1 C1 -162.95(15) . . . . ?
N3 C9 C10 C11 -102.2(2) . . . . ?
N3 C9 C10 C15 81.5(2) . . . . ?
N3 C18 C19 C20 -178.12(19) . . . . ?
C22 C17 C16 N2 81.8(2) . . . . ?
C22 C17 C16 N1 -154.55(16) . . . . ?
C22 C17 C18 N3 177.15(17) . . . . ?
C22 C17 C18 C19 -0.9(3) . . . . ?
C22 C21 C20 C19 -0.3(3) . . . . ?
C2 C3 C4 C5 -0.4(3) . . . . ?
C17 C22 C21 C20 -0.8(3) . . . . ?
C17 C18 C19 C20 -0.2(3) . . . . ?
C3 C2 C1 N1 -66.5(2) . . . . ?
C3 C2 C1 C8 55.7(2) . . . . ?
C3 C2 C7 C6 -1.0(3) . . . . ?
C3 C4 C5 C6 0.0(3) . . . . ?
C16 N2 C11 C12 -173.03(16) . . . . ?
C16 N2 C11 C10 9.9(2) . . . . ?
C16 N1 C1 C2 -51.3(2) . . . . ?
C16 N1 C1 C8 -173.35(16) . . . . ?
C16 C17 C18 N3 -1.5(3) . . . . ?
C16 C17 C18 C19 -179.53(17) . . . . ?
C14 C15 C10 C9 175.75(18) . . . . ?
C14 C15 C10 C11 -0.6(3) . . . . ?
C23 N2 C11 C12 -13.3(3) . . . . ?
C23 N2 C11 C10 169.58(17) . . . . ?
C23 N2 C16 N1 153.74(16) . . . . ?
C23 N2 C16 C17 -83.8(2) . . . . ?
C18 C17 C16 N2 -99.6(2) . . . . ?
C18 C17 C16 N1 24.1(2) . . . . ?
C18 C19 C20 C21 0.8(3) . . . . ?
C21 C22 C17 C16 -179.96(17) . . . . ?
C21 C22 C17 C18 1.4(3) . . . . ?
C1 N1 C16 N2 -56.2(2) . . . . ?
C1 N1 C16 C17 178.33(14) . . . . ?
C1 C2 C3 C4 -177.82(17) . . . . ?
C1 C2 C7 C6 177.75(17) . . . . ?
C15 C14 C13 C12 1.6(3) . . . . ?
C10 C9 N1 C16 -53.63(19) . . . . ?
C10 C9 N1 C1 71.2(2) . . . . ?
C10 C9 N3 C18 74.6(2) . . . . ?
C10 C9 N3 C24 -87.5(2) . . . . ?
C10 C11 C12 C13 -1.6(3) . . . . ?
C13 C14 C15 C10 -1.2(3) . . . . ?
C5 C6 C7 C2 0.6(3) . . . . ?
C24 N3 C18 C17 175.9(2) . . . . ?
C24 N3 C18 C19 -6.2(3) . . . . ?
C7 C2 C3 C4 0.9(3) . . . . ?
C7 C2 C1 N1 114.76(19) . . . . ?
C7 C2 C1 C8 -123.1(2) . . . . ?
C7 C6 C5 C4 0.0(3) . . . . ?
